data_7014807
loop_
_publ_author_name
'Ballesteros-Garrido, Rafael'
'Bonnafoux, Laurence'
'Blanco, Fernando'
'Ballesteros, Rafael'
'Leroux, Fr\'ed\'eric R'
'Abarca, Bel\'en'
'Colobert, Fran\,coise'
'Alkorta, Ibon'
'Elguero, Jos\'e'

_publ_section_title
;
 [1,2,3]Triazolo[1,5-a]pyridyl phosphines reflecting the influence of
 phosphorus lone pair orientation on spectroscopic properties.
;
_journal_issue 6
_journal_name_full 'Dalton transactions (Cambridge, England : 2003)'
_journal_page_first 1387
_journal_page_last 1395
_journal_paper_doi 10.1039/c0dt01183e
_journal_volume 40
_journal_year 2011
_chemical_formula_moiety 'C18 H26 N3 P'
_chemical_formula_sum 'C18 H26 N3 P'
_chemical_formula_weight 315.39
_chemical_name_systematic
;
?
;
_space_group_IT_number 14
_symmetry_cell_setting monoclinic
_symmetry_space_group_name_Hall '-P 2ybc'
_symmetry_space_group_name_H-M 'P 1 21/c 1'
_atom_sites_solution_hydrogens geom
_atom_sites_solution_primary direct
_atom_sites_solution_secondary difmap
_audit_creation_method SHELXL-97
_cell_angle_alpha 90.00
_cell_angle_beta 91.701(3)
_cell_angle_gamma 90.00
_cell_formula_units_Z 4
_cell_length_a 15.9046(10)
_cell_length_b 11.0103(5)
_cell_length_c 10.0953(7)
_cell_measurement_reflns_used 14773
_cell_measurement_temperature 173(2)
_cell_measurement_theta_max 27.485
_cell_measurement_theta_min 0.998
_cell_volume 1767.05(18)
_computing_cell_refinement 'Denzo (Nonius B.V., 1998)'
_computing_data_collection 'Collect (Nonius B.V., 1998)'
_computing_data_reduction 'Denzo (Nonius B.V., 1998)'
_computing_molecular_graphics 'PLATON 98 (Spek, 1998)'
_computing_publication_material 'SHELXL-97 (Sheldrick, 1997)'
_computing_structure_refinement 'SHELXL-97 (Sheldrick, 1997)'
_computing_structure_solution 'SHELXS-97 (Sheldrick, 1997)'
_diffrn_ambient_temperature 173(2)
_diffrn_measured_fraction_theta_full 0.996
_diffrn_measured_fraction_theta_max 0.996
_diffrn_measurement_device_type KappaCCD
_diffrn_measurement_method 'phi and omega scans'
_diffrn_radiation_monochromator graphite
_diffrn_radiation_source 'fine-focus sealed tube'
_diffrn_radiation_type MoK\a
_diffrn_radiation_wavelength 0.71073
_diffrn_reflns_av_R_equivalents 0.0528
_diffrn_reflns_av_sigmaI/netI 0.0592
_diffrn_reflns_limit_h_max 15
_diffrn_reflns_limit_h_min -20
_diffrn_reflns_limit_k_max 13
_diffrn_reflns_limit_k_min -14
_diffrn_reflns_limit_l_max 13
_diffrn_reflns_limit_l_min -10
_diffrn_reflns_number 10149
_diffrn_reflns_theta_full 27.50
_diffrn_reflns_theta_max 27.50
_diffrn_reflns_theta_min 1.28
_exptl_absorpt_coefficient_mu 0.157
_exptl_absorpt_correction_type none
_exptl_crystal_colour colorless
_exptl_crystal_density_diffrn 1.186
_exptl_crystal_density_method 'not measured'
_exptl_crystal_description prism
_exptl_crystal_F_000 680
_exptl_crystal_size_max 0.30
_exptl_crystal_size_mid 0.28
_exptl_crystal_size_min 0.25
_refine_diff_density_max 0.586
_refine_diff_density_min -0.504
_refine_diff_density_rms 0.147
_refine_ls_extinction_coef 0.037(5)
_refine_ls_extinction_expression Fc^*^=kFc[1+0.001xFc^2^\l^3^/sin(2\q)]^-1/4^
_refine_ls_extinction_method SHELXL
_refine_ls_goodness_of_fit_ref 1.170
_refine_ls_hydrogen_treatment constr
_refine_ls_matrix_type full
_refine_ls_number_parameters 200
_refine_ls_number_reflns 4040
_refine_ls_number_restraints 0
_refine_ls_restrained_S_all 1.170
_refine_ls_R_factor_all 0.1110
_refine_ls_R_factor_gt 0.0823
_refine_ls_shift/su_max 0.000
_refine_ls_shift/su_mean 0.000
_refine_ls_structure_factor_coef Fsqd
_refine_ls_weighting_details 'calc w=1/[\s^2^(Fo^2^)+(0.1036P)^2^+3.1152P] where P=(Fo^2^+2Fc^2^)/3'
_refine_ls_weighting_scheme calc
_refine_ls_wR_factor_gt 0.2321
_refine_ls_wR_factor_ref 0.2527
_reflns_number_gt 3024
_reflns_number_total 4040
_reflns_threshold_expression I>2sigma(I)
_cod_data_source_file C0DT01183E.TXT
_cod_data_source_block colo33
_cod_depositor_comments
;
The following automatic conversions were performed:
'_symmetry_cell_setting' value 'Monoclinic' changed to 'monoclinic'
according to '/home/saulius/struct/CIF-dictionaries/cif_core.dic'
dictionary named 'cif_core.dic' version 2.4.1 from 2010-06-29.

Automatic conversion script
Id: cif_fix_enum 1555 2011-01-17 13:19:09Z saulius 
;
_cod_original_sg_symbol_H-M 'P 21/c'
_cod_database_code 7014807

loop_
_symmetry_equiv_pos_as_xyz
'x, y, z'
'-x, y+1/2, -z+1/2'
'-x, -y, -z'
'x, -y-1/2, z-1/2'

loop_
_atom_site_label
_atom_site_type_symbol
_atom_site_fract_x
_atom_site_fract_y
_atom_site_fract_z
_atom_site_U_iso_or_equiv
_atom_site_adp_type
_atom_site_occupancy
_atom_site_symmetry_multiplicity
_atom_site_calc_flag
_atom_site_refinement_flags
_atom_site_disorder_assembly
_atom_site_disorder_group
P1 P 0.28814(6) -0.58726(8) 0.37145(9) 0.0294(3) Uani 1 1 d . . .
N1 N 0.1852(2) -0.2416(3) 0.5489(3) 0.0340(7) Uani 1 1 d . . .
N2 N 0.2178(2) -0.3330(3) 0.4805(3) 0.0344(7) Uani 1 1 d . . .
N3 N 0.23996(19) -0.4196(3) 0.5717(3) 0.0284(7) Uani 1 1 d . . .
C1 C 0.1866(2) -0.2677(4) 0.6775(4) 0.0322(8) Uani 1 1 d . . .
H1 H 0.1666 -0.2162 0.7451 0.039 Uiso 1 1 calc R . .
C2 C 0.2220(2) -0.3822(4) 0.6980(4) 0.0313(8) Uani 1 1 d . . .
C3 C 0.2422(3) -0.4586(4) 0.8055(4) 0.0369(9) Uani 1 1 d . . .
H3 H 0.2304 -0.4351 0.8936 0.044 Uiso 1 1 calc R . .
C4 C 0.2793(3) -0.5677(4) 0.7803(4) 0.0380(9) Uani 1 1 d . . .
H4 H 0.2944 -0.6203 0.8517 0.046 Uiso 1 1 calc R . .
C5 C 0.2955(2) -0.6032(4) 0.6482(4) 0.0345(9) Uani 1 1 d . . .
H5 H 0.3211 -0.6798 0.6337 0.041 Uiso 1 1 calc R . .
C6 C 0.2757(2) -0.5317(3) 0.5412(3) 0.0291(8) Uani 1 1 d . . .
C7 C 0.1765(2) -0.5701(3) 0.3100(4) 0.0304(8) Uani 1 1 d . . .
H7 H 0.1578 -0.4858 0.3312 0.037 Uiso 1 1 calc R . .
C8 C 0.1206(3) -0.6586(5) 0.3829(4) 0.0510(12) Uani 1 1 d . . .
H8A H 0.1400 -0.7426 0.3674 0.061 Uiso 1 1 calc R . .
H8B H 0.1253 -0.6424 0.4793 0.061 Uiso 1 1 calc R . .
C9 C 0.0290(3) -0.6467(7) 0.3364(5) 0.0684(17) Uani 1 1 d . . .
H9A H -0.0051 -0.7081 0.3823 0.082 Uiso 1 1 calc R . .
H9B H 0.0079 -0.5653 0.3607 0.082 Uiso 1 1 calc R . .
C10 C 0.0182(3) -0.6639(6) 0.1882(5) 0.0589(14) Uani 1 1 d . . .
H10A H -0.0412 -0.6495 0.1608 0.071 Uiso 1 1 calc R . .
H10B H 0.0326 -0.7486 0.1647 0.071 Uiso 1 1 calc R . .
C11 C 0.0746(3) -0.5767(5) 0.1148(4) 0.0461(11) Uani 1 1 d . . .
H11A H 0.0553 -0.4924 0.1293 0.055 Uiso 1 1 calc R . .
H11B H 0.0699 -0.5937 0.0186 0.055 Uiso 1 1 calc R . .
C12 C 0.1663(2) -0.5879(4) 0.1612(4) 0.0384(9) Uani 1 1 d . . .
H12A H 0.1877 -0.6692 0.1372 0.046 Uiso 1 1 calc R . .
H12B H 0.2002 -0.5264 0.1153 0.046 Uiso 1 1 calc R . .
C13 C 0.3440(2) -0.4614(3) 0.2895(3) 0.0299(8) Uani 1 1 d . . .
H13 H 0.3029 -0.3941 0.2716 0.036 Uiso 1 1 calc R . .
C14 C 0.4173(3) -0.4110(4) 0.3755(4) 0.0382(9) Uani 1 1 d . . .
H14A H 0.3957 -0.3814 0.4607 0.046 Uiso 1 1 calc R . .
H14B H 0.4583 -0.4767 0.3951 0.046 Uiso 1 1 calc R . .
C15 C 0.4612(3) -0.3066(5) 0.3043(5) 0.0508(12) Uani 1 1 d . . .
H15A H 0.4216 -0.2377 0.2933 0.061 Uiso 1 1 calc R . .
H15B H 0.5098 -0.2785 0.3596 0.061 Uiso 1 1 calc R . .
C16 C 0.4915(3) -0.3448(5) 0.1693(5) 0.0506(12) Uani 1 1 d . . .
H16A H 0.5370 -0.4056 0.1809 0.061 Uiso 1 1 calc R . .
H16B H 0.5149 -0.2734 0.1236 0.061 Uiso 1 1 calc R . .
C17 C 0.4202(3) -0.3988(4) 0.0845(4) 0.0429(10) Uani 1 1 d . . .
H17A H 0.4425 -0.4284 -0.0002 0.051 Uiso 1 1 calc R . .
H17B H 0.3778 -0.3352 0.0638 0.051 Uiso 1 1 calc R . .
C18 C 0.3786(3) -0.5038(4) 0.1564(4) 0.0354(9) Uani 1 1 d . . .
H18A H 0.4202 -0.5694 0.1725 0.042 Uiso 1 1 calc R . .
H18B H 0.3320 -0.5370 0.1001 0.042 Uiso 1 1 calc R . .

loop_
_atom_site_aniso_label
_atom_site_aniso_U_11
_atom_site_aniso_U_22
_atom_site_aniso_U_33
_atom_site_aniso_U_23
_atom_site_aniso_U_13
_atom_site_aniso_U_12
P1 0.0340(5) 0.0279(5) 0.0261(5) -0.0012(4) -0.0008(4) 0.0015(4)
N1 0.0410(18) 0.0297(16) 0.0316(16) -0.0036(13) 0.0027(13) 0.0020(13)
N2 0.0451(19) 0.0302(16) 0.0277(16) 0.0029(13) -0.0006(13) 0.0042(14)
N3 0.0326(15) 0.0283(15) 0.0241(14) 0.0016(12) 0.0000(12) -0.0015(12)
C1 0.0350(19) 0.036(2) 0.0255(17) -0.0061(15) 0.0052(14) -0.0056(15)
C2 0.0319(18) 0.0361(19) 0.0259(18) -0.0029(15) -0.0002(14) -0.0085(15)
C3 0.043(2) 0.045(2) 0.0225(17) 0.0019(17) 0.0015(15) -0.0063(18)
C4 0.044(2) 0.039(2) 0.0303(19) 0.0081(16) -0.0043(16) -0.0057(17)
C5 0.039(2) 0.034(2) 0.0302(19) 0.0019(16) -0.0038(15) -0.0014(16)
C6 0.0320(18) 0.0278(18) 0.0273(17) 0.0015(14) -0.0013(14) -0.0025(14)
C7 0.0318(18) 0.0318(19) 0.0278(18) -0.0029(15) 0.0008(14) 0.0009(14)
C8 0.040(2) 0.076(3) 0.037(2) 0.013(2) -0.0036(18) -0.014(2)
C9 0.036(2) 0.120(5) 0.050(3) 0.014(3) 0.002(2) -0.020(3)
C10 0.040(2) 0.087(4) 0.050(3) 0.000(3) -0.008(2) -0.016(2)
C11 0.035(2) 0.069(3) 0.034(2) -0.002(2) -0.0050(16) 0.003(2)
C12 0.035(2) 0.053(2) 0.0278(19) -0.0005(18) -0.0007(15) 0.0036(18)
C13 0.0323(18) 0.0295(18) 0.0278(17) 0.0004(15) 0.0017(14) 0.0017(15)
C14 0.039(2) 0.044(2) 0.032(2) -0.0058(17) 0.0001(16) -0.0077(17)
C15 0.045(2) 0.057(3) 0.050(3) -0.011(2) 0.009(2) -0.020(2)
C16 0.045(2) 0.060(3) 0.047(3) -0.005(2) 0.012(2) -0.014(2)
C17 0.039(2) 0.053(3) 0.037(2) 0.0039(19) 0.0093(17) 0.0026(19)
C18 0.0352(19) 0.040(2) 0.0314(19) -0.0038(17) 0.0023(15) 0.0019(16)

loop_
_atom_type_symbol
_atom_type_description
_atom_type_scat_dispersion_real
_atom_type_scat_dispersion_imag
_atom_type_scat_source
C C 0.0033 0.0016 'International Tables Vol C Tables 4.2.6.8 and 6.1.1.4'
H H 0.0000 0.0000 'International Tables Vol C Tables 4.2.6.8 and 6.1.1.4'
N N 0.0061 0.0033 'International Tables Vol C Tables 4.2.6.8 and 6.1.1.4'
P P 0.1023 0.0942 'International Tables Vol C Tables 4.2.6.8 and 6.1.1.4'

loop_
_geom_angle_atom_site_label_1
_geom_angle_atom_site_label_2
_geom_angle_atom_site_label_3
_geom_angle
_geom_angle_site_symmetry_1
_geom_angle_site_symmetry_3
_geom_angle_publ_flag
C6 P1 C13 103.54(16) . . ?
C6 P1 C7 98.54(16) . . ?
C13 P1 C7 103.81(17) . . ?
C1 N1 N2 110.2(3) . . ?
N1 N2 N3 106.0(3) . . ?
N2 N3 C2 111.0(3) . . ?
N2 N3 C6 124.6(3) . . ?
C2 N3 C6 124.4(3) . . ?
N1 C1 C2 109.7(3) . . ?
N1 C1 H1 125.2 . . ?
C2 C1 H1 125.2 . . ?
N3 C2 C1 103.1(3) . . ?
N3 C2 C3 119.1(4) . . ?
C1 C2 C3 137.7(4) . . ?
C4 C3 C2 118.3(4) . . ?
C4 C3 H3 120.9 . . ?
C2 C3 H3 120.9 . . ?
C3 C4 C5 120.6(4) . . ?
C3 C4 H4 119.7 . . ?
C5 C4 H4 119.7 . . ?
C6 C5 C4 122.7(4) . . ?
C6 C5 H5 118.7 . . ?
C4 C5 H5 118.7 . . ?
C5 C6 N3 114.9(3) . . ?
C5 C6 P1 121.2(3) . . ?
N3 C6 P1 123.8(3) . . ?
C12 C7 C8 110.4(3) . . ?
C12 C7 P1 112.8(3) . . ?
C8 C7 P1 109.7(3) . . ?
C12 C7 H7 107.9 . . ?
C8 C7 H7 107.9 . . ?
P1 C7 H7 107.9 . . ?
C9 C8 C7 111.3(4) . . ?
C9 C8 H8A 109.4 . . ?
C7 C8 H8A 109.4 . . ?
C9 C8 H8B 109.4 . . ?
C7 C8 H8B 109.4 . . ?
H8A C8 H8B 108.0 . . ?
C10 C9 C8 111.9(4) . . ?
C10 C9 H9A 109.2 . . ?
C8 C9 H9A 109.2 . . ?
C10 C9 H9B 109.2 . . ?
C8 C9 H9B 109.2 . . ?
H9A C9 H9B 107.9 . . ?
C9 C10 C11 110.6(4) . . ?
C9 C10 H10A 109.5 . . ?
C11 C10 H10A 109.5 . . ?
C9 C10 H10B 109.5 . . ?
C11 C10 H10B 109.5 . . ?
H10A C10 H10B 108.1 . . ?
C10 C11 C12 111.8(4) . . ?
C10 C11 H11A 109.3 . . ?
C12 C11 H11A 109.3 . . ?
C10 C11 H11B 109.3 . . ?
C12 C11 H11B 109.3 . . ?
H11A C11 H11B 107.9 . . ?
C7 C12 C11 111.5(3) . . ?
C7 C12 H12A 109.3 . . ?
C11 C12 H12A 109.3 . . ?
C7 C12 H12B 109.3 . . ?
C11 C12 H12B 109.3 . . ?
H12A C12 H12B 108.0 . . ?
C14 C13 C18 108.5(3) . . ?
C14 C13 P1 112.5(3) . . ?
C18 C13 P1 110.5(3) . . ?
C14 C13 H13 108.4 . . ?
C18 C13 H13 108.4 . . ?
P1 C13 H13 108.4 . . ?
C15 C14 C13 110.7(3) . . ?
C15 C14 H14A 109.5 . . ?
C13 C14 H14A 109.5 . . ?
C15 C14 H14B 109.5 . . ?
C13 C14 H14B 109.5 . . ?
H14A C14 H14B 108.1 . . ?
C16 C15 C14 111.9(4) . . ?
C16 C15 H15A 109.2 . . ?
C14 C15 H15A 109.2 . . ?
C16 C15 H15B 109.2 . . ?
C14 C15 H15B 109.2 . . ?
H15A C15 H15B 107.9 . . ?
C15 C16 C17 111.2(4) . . ?
C15 C16 H16A 109.4 . . ?
C17 C16 H16A 109.4 . . ?
C15 C16 H16B 109.4 . . ?
C17 C16 H16B 109.4 . . ?
H16A C16 H16B 108.0 . . ?
C16 C17 C18 110.8(4) . . ?
C16 C17 H17A 109.5 . . ?
C18 C17 H17A 109.5 . . ?
C16 C17 H17B 109.5 . . ?
C18 C17 H17B 109.5 . . ?
H17A C17 H17B 108.1 . . ?
C17 C18 C13 110.9(3) . . ?
C17 C18 H18A 109.5 . . ?
C13 C18 H18A 109.5 . . ?
C17 C18 H18B 109.5 . . ?
C13 C18 H18B 109.5 . . ?
H18A C18 H18B 108.0 . . ?

loop_
_geom_bond_atom_site_label_1
_geom_bond_atom_site_label_2
_geom_bond_distance
_geom_bond_site_symmetry_2
_geom_bond_publ_flag
P1 C6 1.836(4) . ?
P1 C13 1.854(4) . ?
P1 C7 1.872(4) . ?
N1 C1 1.330(5) . ?
N1 N2 1.334(4) . ?
N2 N3 1.365(4) . ?
N3 C2 1.378(5) . ?
N3 C6 1.397(5) . ?
C1 C2 1.393(6) . ?
C1 H1 0.9500 . ?
C2 C3 1.404(5) . ?
C3 C4 1.365(6) . ?
C3 H3 0.9500 . ?
C4 C5 1.420(5) . ?
C4 H4 0.9500 . ?
C5 C6 1.366(5) . ?
C5 H5 0.9500 . ?
C7 C12 1.519(5) . ?
C7 C8 1.523(6) . ?
C7 H7 1.0000 . ?
C8 C9 1.523(6) . ?
C8 H8A 0.9900 . ?
C8 H8B 0.9900 . ?
C9 C10 1.513(7) . ?
C9 H9A 0.9900 . ?
C9 H9B 0.9900 . ?
C10 C11 1.521(7) . ?
C10 H10A 0.9900 . ?
C10 H10B 0.9900 . ?
C11 C12 1.523(5) . ?
C11 H11A 0.9900 . ?
C11 H11B 0.9900 . ?
C12 H12A 0.9900 . ?
C12 H12B 0.9900 . ?
C13 C14 1.536(5) . ?
C13 C18 1.539(5) . ?
C13 H13 1.0000 . ?
C14 C15 1.536(6) . ?
C14 H14A 0.9900 . ?
C14 H14B 0.9900 . ?
C15 C16 1.519(6) . ?
C15 H15A 0.9900 . ?
C15 H15B 0.9900 . ?
C16 C17 1.522(6) . ?
C16 H16A 0.9900 . ?
C16 H16B 0.9900 . ?
C17 C18 1.526(6) . ?
C17 H17A 0.9900 . ?
C17 H17B 0.9900 . ?
C18 H18A 0.9900 . ?
C18 H18B 0.9900 . ?

loop_
_geom_torsion_atom_site_label_1
_geom_torsion_atom_site_label_2
_geom_torsion_atom_site_label_3
_geom_torsion_atom_site_label_4
_geom_torsion
_geom_torsion_site_symmetry_1
_geom_torsion_site_symmetry_2
_geom_torsion_site_symmetry_3
_geom_torsion_site_symmetry_4
_geom_torsion_publ_flag
C1 N1 N2 N3 0.3(4) . . . . ?
N1 N2 N3 C2 -0.6(4) . . . . ?
N1 N2 N3 C6 179.0(3) . . . . ?
N2 N1 C1 C2 0.1(4) . . . . ?
N2 N3 C2 C1 0.7(4) . . . . ?
C6 N3 C2 C1 -179.0(3) . . . . ?
N2 N3 C2 C3 -178.6(3) . . . . ?
C6 N3 C2 C3 1.8(5) . . . . ?
N1 C1 C2 N3 -0.4(4) . . . . ?
N1 C1 C2 C3 178.6(4) . . . . ?
N3 C2 C3 C4 0.1(5) . . . . ?
C1 C2 C3 C4 -178.8(4) . . . . ?
C2 C3 C4 C5 -1.1(6) . . . . ?
C3 C4 C5 C6 0.3(6) . . . . ?
C4 C5 C6 N3 1.4(5) . . . . ?
C4 C5 C6 P1 -174.0(3) . . . . ?
N2 N3 C6 C5 178.0(3) . . . . ?
C2 N3 C6 C5 -2.4(5) . . . . ?
N2 N3 C6 P1 -6.9(5) . . . . ?
C2 N3 C6 P1 172.8(3) . . . . ?
C13 P1 C6 C5 -132.4(3) . . . . ?
C7 P1 C6 C5 121.1(3) . . . . ?
C13 P1 C6 N3 52.8(3) . . . . ?
C7 P1 C6 N3 -53.8(3) . . . . ?
C6 P1 C7 C12 169.8(3) . . . . ?
C13 P1 C7 C12 63.5(3) . . . . ?
C6 P1 C7 C8 -66.6(3) . . . . ?
C13 P1 C7 C8 -172.9(3) . . . . ?
C12 C7 C8 C9 -55.5(5) . . . . ?
P1 C7 C8 C9 179.5(4) . . . . ?
C7 C8 C9 C10 56.0(7) . . . . ?
C8 C9 C10 C11 -54.9(7) . . . . ?
C9 C10 C11 C12 54.6(6) . . . . ?
C8 C7 C12 C11 55.4(5) . . . . ?
P1 C7 C12 C11 178.5(3) . . . . ?
C10 C11 C12 C7 -55.5(5) . . . . ?
C6 P1 C13 C14 44.9(3) . . . . ?
C7 P1 C13 C14 147.4(3) . . . . ?
C6 P1 C13 C18 166.4(3) . . . . ?
C7 P1 C13 C18 -91.1(3) . . . . ?
C18 C13 C14 C15 57.7(4) . . . . ?
P1 C13 C14 C15 -179.6(3) . . . . ?
C13 C14 C15 C16 -56.1(5) . . . . ?
C14 C15 C16 C17 54.1(6) . . . . ?
C15 C16 C17 C18 -55.0(5) . . . . ?
C16 C17 C18 C13 58.5(4) . . . . ?
C14 C13 C18 C17 -59.5(4) . . . . ?
P1 C13 C18 C17 176.7(3) . . . . ?

loop_
_cod_related_entry_id
_cod_related_entry_database
_cod_related_entry_code
1 ChemSpider 26945408
